data_2013592
loop_
_publ_author_name
'Xue, Yu-Hong'
'Xu, Duan-Jun'
'Gu, Jian-Ming'

_publ_section_title
;Helical
 <i>catena</i>-poly[[tris(1<i>H</i>-benzimidazole-\k<i>N</i>^3^)cobalt(II)]-\m-maleato-\k^3^<i>O</i>,<i>O</i>':<i>O</i>'']
;
_journal_issue 10
_journal_name_full 'Acta Crystallographica Section C'
_journal_page_first m387
_journal_page_last m389
_journal_paper_doi 10.1107/S0108270103017785
_journal_volume 59
_journal_year 2003
_chemical_formula_iupac '[Co (C4 H2 O4) (C7 H6 N2)3]'
_chemical_formula_moiety 'C25 H20 Co N6 O4'
_chemical_formula_sum 'C25 H20 Co N6 O4'
_chemical_formula_weight 527.40
_chemical_name_systematic catena-Poly[[tris(1H-benzimidazole-\kN^3^)cobalt(II)]-\m-maleato-\k^3^O,O':O'']
_space_group_IT_number 19
_symmetry_cell_setting orthorhombic
_symmetry_space_group_name_Hall 'P 2ac 2ab'
_symmetry_space_group_name_H-M 'P 21 21 21'
_atom_sites_solution_hydrogens geom
_atom_sites_solution_primary direct
_atom_sites_solution_secondary difmap
_audit_creation_method SHELXL97
_cell_angle_alpha 90
_cell_angle_beta 90
_cell_angle_gamma 90
_cell_formula_units_Z 4
_cell_length_a 9.2667(17)
_cell_length_b 12.1242(15)
_cell_length_c 21.099(19)
_cell_measurement_reflns_used 21868
_cell_measurement_temperature 298(2)
_cell_measurement_theta_max 27.4
_cell_measurement_theta_min 1.7
_cell_volume 2371(2)
_computing_cell_refinement PROCESS-AUTO
_computing_data_collection 'PROCESS-AUTO (Rigaku, 1998)'
_computing_data_reduction
;
CrystalStructure (Molecular Structure Corporation & Rigaku Corporation, 2002)
;
_computing_molecular_graphics 'ORTEP-3 for Windows (Farrugia, 1997) and XP (Siemens, 1994)'
_computing_publication_material 'WinGX (Farrugia, 1999)'
_computing_structure_refinement 'SHELXL97 (Sheldrick, 1997)'
_computing_structure_solution 'SIR92 (Altomare et al., 1993)'
_diffrn_ambient_temperature 298(2)
_diffrn_detector_area_resol_mean 10.00
_diffrn_measured_fraction_theta_full 1.00
_diffrn_measured_fraction_theta_max 1.00
_diffrn_measurement_device_type 'Rigaku R-AXIS Rapid'
_diffrn_measurement_method \w
_diffrn_radiation_monochromator graphite
_diffrn_radiation_source 'fine-focus sealed tube'
_diffrn_radiation_type MoK\a
_diffrn_radiation_wavelength 0.71069
_diffrn_reflns_av_R_equivalents 0.051
_diffrn_reflns_av_sigmaI/netI 0.036
_diffrn_reflns_limit_h_max 10
_diffrn_reflns_limit_h_min -12
_diffrn_reflns_limit_k_max 15
_diffrn_reflns_limit_k_min -15
_diffrn_reflns_limit_l_max 27
_diffrn_reflns_limit_l_min -25
_diffrn_reflns_number 22026
_diffrn_reflns_theta_full 27.5
_diffrn_reflns_theta_max 27.48
_diffrn_reflns_theta_min 1.93
_diffrn_standards_decay_% 0
_diffrn_standards_interval_count 0
_diffrn_standards_interval_time 0
_diffrn_standards_number 0
_exptl_absorpt_coefficient_mu 0.769
_exptl_absorpt_correction_T_max 0.922
_exptl_absorpt_correction_T_min 0.788
_exptl_absorpt_correction_type multi-scan
_exptl_absorpt_process_details '(ABSCOR; Higashi, 1995)'
_exptl_crystal_colour pink
_exptl_crystal_density_diffrn 1.477
_exptl_crystal_density_meas ?
_exptl_crystal_density_method 'not measured'
_exptl_crystal_description prism
_exptl_crystal_F_000 1084
_exptl_crystal_size_max 0.29
_exptl_crystal_size_mid 0.19
_exptl_crystal_size_min 0.11
_refine_diff_density_max 0.35
_refine_diff_density_min -0.59
_refine_ls_abs_structure_details 'Flack (1983), 2338 Friedel pairs'
_refine_ls_abs_structure_Flack 0.019(16)
_refine_ls_extinction_method none
_refine_ls_goodness_of_fit_ref 1.087
_refine_ls_hydrogen_treatment constr
_refine_ls_matrix_type full
_refine_ls_number_parameters 325
_refine_ls_number_reflns 5413
_refine_ls_number_restraints 0
_refine_ls_restrained_S_all 1.087
_refine_ls_R_factor_all 0.057
_refine_ls_R_factor_gt 0.041
_refine_ls_shift/su_max 0.001
_refine_ls_shift/su_mean 0.000
_refine_ls_structure_factor_coef Fsqd
_refine_ls_weighting_details 'calc w = 1/[\s^2^(Fo^2^)+(0.0706P)^2^+0.0433P] where P=(Fo^2^+2Fc^2^)/3'
_refine_ls_weighting_scheme calc
_refine_ls_wR_factor_gt 0.099
_refine_ls_wR_factor_ref 0.114
_reflns_number_gt 4569
_reflns_number_total 5413
_reflns_threshold_expression I>2\s(I)
_cod_data_source_file fr1433.cif
_cod_data_source_block I
_cod_depositor_comments
;
The following automatic conversions were performed:
'_symmetry_cell_setting' value 'Orthorhombic' changed to 'orthorhombic'
according to '/home/saulius/struct/CIF-dictionaries/cif_core.dic'
dictionary named 'cif_core.dic' version 2.4.1 from 2010-06-29.

Automatic conversion script
Id: cif_fix_enum 1527 2010-12-29 10:47:43Z saulius 

The following automatic conversions were performed:

'_symmetry_cell_setting' value 'Orthorhombic' changed to
'orthorhombic' according to
/home/saulius/struct/CIF-dictionaries/cif_core.dic dictionary named
'cif_core.dic' version 2.4.1 from 2010-06-29.

Automatic conversion script
Id: cif_fix_values 1715 2011-07-08 13:25:40Z adriana 

The following automatic conversions were performed:

'_exptl_crystal_density_meas' value 'not measured' was changed to '?'
- the value is perceived as not measured.

Automatic conversion script
Id: cif_fix_values 3008 2015-01-20 13:52:24Z robertas 
;
_cod_database_code 2013592
_cod_database_fobs_code 2013592

loop_
_symmetry_equiv_pos_as_xyz
'x, y, z'
'-x+1/2, -y, z+1/2'
'x+1/2, -y+1/2, -z'
'-x, y+1/2, -z+1/2'

loop_
_atom_site_label
_atom_site_fract_x
_atom_site_fract_y
_atom_site_fract_z
_atom_site_U_iso_or_equiv
_atom_site_adp_type
_atom_site_calc_flag
_atom_site_refinement_flags
_atom_site_occupancy
_atom_site_disorder_assembly
_atom_site_disorder_group
_atom_site_type_symbol
Co 0.47553(4) 0.27408(3) 0.112641(18) 0.03299(12) Uani d . 1 . . Co
O1 0.5592(2) 0.37952(19) 0.04278(10) 0.0396(5) Uani d . 1 . . O
O2 0.7496(3) 0.4364(2) 0.09848(10) 0.0491(6) Uani d . 1 . . O
O3 0.8609(3) 0.3841(2) -0.13193(10) 0.0408(5) Uani d . 1 . . O
O4 0.8843(2) 0.33189(19) -0.03307(10) 0.0403(5) Uani d . 1 . . O
N11 0.8640(3) 0.1152(2) 0.06410(13) 0.0459(7) Uani d . 1 . . N
H11 0.9237 0.0983 0.0344 0.055 Uiso calc R 1 . . H
N13 0.6678(3) 0.1819(2) 0.11031(13) 0.0389(6) Uani d . 1 . . N
N21 0.5567(3) 0.4430(3) 0.28687(13) 0.0477(7) Uani d . 1 . . N
H21 0.6013 0.4935 0.3077 0.057 Uiso calc R 1 . . H
N23 0.4956(3) 0.3350(2) 0.20653(11) 0.0402(6) Uani d . 1 . . N
N31 0.0464(3) 0.3993(2) 0.09310(14) 0.0452(7) Uani d . 1 . . N
H31 -0.0449 0.3868 0.0910 0.054 Uiso calc R 1 . . H
N33 0.2794(3) 0.3674(2) 0.10667(13) 0.0383(6) Uani d . 1 . . N
C1 0.6727(3) 0.4370(3) 0.05116(14) 0.0335(6) Uani d . 1 . . C
C2 0.7031(4) 0.5207(3) 0.00014(15) 0.0391(7) Uani d . 1 . . C
H2 0.6643 0.5906 0.0066 0.047 Uiso calc R 1 . . H
C3 0.7781(4) 0.5075(3) -0.05283(16) 0.0376(7) Uani d . 1 . . C
H3 0.7896 0.5685 -0.0791 0.045 Uiso calc R 1 . . H
C4 0.8450(3) 0.4018(3) -0.07299(14) 0.0325(6) Uani d . 1 . . C
C12 0.7391(4) 0.1671(3) 0.05724(15) 0.0408(7) Uani d . 1 . . C
H12 0.7049 0.1910 0.0181 0.049 Uiso calc R 1 . . H
C14 0.7376(5) 0.1277(4) 0.22220(17) 0.0589(11) Uani d . 1 . . C
H14 0.6566 0.1564 0.2423 0.071 Uiso calc R 1 . . H
C15 0.8449(6) 0.0754(5) 0.2556(2) 0.0826(16) Uani d . 1 . . C
H15 0.8358 0.0691 0.2993 0.099 Uiso calc R 1 . . H
C16 0.9660(5) 0.0319(5) 0.2265(2) 0.0847(17) Uani d . 1 . . C
H16 1.0349 -0.0038 0.2511 0.102 Uiso calc R 1 . . H
C17 0.9870(4) 0.0399(4) 0.1626(2) 0.0644(11) Uani d . 1 . . C
H17 1.0687 0.0110 0.1431 0.077 Uiso calc R 1 . . H
C18 0.8803(4) 0.0934(3) 0.12806(16) 0.0422(8) Uani d . 1 . . C
C19 0.7562(4) 0.1357(3) 0.15640(15) 0.0403(7) Uani d . 1 . . C
C22 0.5805(4) 0.4137(3) 0.22590(15) 0.0447(8) Uani d . 1 . . C
H22 0.6504 0.4464 0.2004 0.054 Uiso calc R 1 . . H
C24 0.2983(4) 0.2336(4) 0.26540(17) 0.0565(10) Uani d . 1 . . C
H24 0.2701 0.1887 0.2319 0.068 Uiso calc R 1 . . H
C25 0.2316(5) 0.2272(4) 0.32345(19) 0.0718(13) Uani d . 1 . . C
H25 0.1574 0.1765 0.3292 0.086 Uiso calc R 1 . . H
C26 0.2720(5) 0.2946(4) 0.37396(19) 0.0703(13) Uani d . 1 . . C
H26 0.2245 0.2874 0.4126 0.084 Uiso calc R 1 . . H
C27 0.3801(4) 0.3712(3) 0.36810(17) 0.0518(9) Uani d . 1 . . C
H27 0.4068 0.4168 0.4015 0.062 Uiso calc R 1 . . H
C28 0.4476(4) 0.3767(3) 0.30915(15) 0.0416(8) Uani d . 1 . . C
C29 0.4088(4) 0.3092(3) 0.25871(14) 0.0396(7) Uani d . 1 . . C
C32 0.1485(3) 0.3258(3) 0.10643(16) 0.0415(7) Uani d . 1 . . C
H32 0.1292 0.2519 0.1148 0.050 Uiso calc R 1 . . H
C34 0.3578(4) 0.5656(3) 0.0915(2) 0.0549(10) Uani d . 1 . . C
H34 0.4556 0.5541 0.0987 0.066 Uiso calc R 1 . . H
C35 0.3046(5) 0.6689(4) 0.0785(3) 0.0731(14) Uani d . 1 . . C
H35 0.3678 0.7285 0.0775 0.088 Uiso calc R 1 . . H
C36 0.1584(6) 0.6869(4) 0.0670(3) 0.0764(14) Uani d . 1 . . C
H36 0.1270 0.7579 0.0576 0.092 Uiso calc R 1 . . H
C37 0.0604(5) 0.6034(3) 0.0691(2) 0.0594(11) Uani d . 1 . . C
H37 -0.0371 0.6157 0.0614 0.071 Uiso calc R 1 . . H
C38 0.1132(4) 0.4986(3) 0.08331(15) 0.0426(8) Uani d . 1 . . C
C39 0.2599(4) 0.4791(3) 0.09322(15) 0.0381(7) Uani d . 1 . . C

loop_
_atom_site_aniso_label
_atom_site_aniso_U_11
_atom_site_aniso_U_22
_atom_site_aniso_U_33
_atom_site_aniso_U_12
_atom_site_aniso_U_13
_atom_site_aniso_U_23
Co 0.0368(2) 0.0344(2) 0.02779(17) -0.00136(17) 0.00068(17) -0.00090(17)
O1 0.0351(12) 0.0424(13) 0.0411(12) -0.0019(9) 0.0010(10) 0.0064(9)
O2 0.0414(12) 0.0707(18) 0.0352(12) -0.0090(12) 0.0010(10) -0.0053(11)
O3 0.0499(13) 0.0426(13) 0.0300(10) 0.0005(10) 0.0026(10) -0.0008(9)
O4 0.0464(13) 0.0383(12) 0.0363(11) 0.0043(10) 0.0037(10) 0.0054(10)
N11 0.0479(18) 0.0520(18) 0.0379(14) 0.0084(13) 0.0086(13) 0.0032(13)
N13 0.0456(14) 0.0407(14) 0.0303(12) 0.0035(11) -0.0017(13) 0.0018(12)
N21 0.0504(17) 0.0568(19) 0.0358(13) -0.0090(14) -0.0036(13) -0.0123(13)
N23 0.0416(15) 0.0463(15) 0.0326(12) -0.0021(12) 0.0004(12) -0.0069(11)
N31 0.0342(14) 0.0489(17) 0.0526(16) -0.0001(12) -0.0065(13) -0.0036(13)
N33 0.0382(14) 0.0381(14) 0.0386(14) 0.0001(11) 0.0021(13) -0.0039(12)
C1 0.0327(15) 0.0344(16) 0.0334(15) 0.0005(13) 0.0082(13) -0.0042(12)
C2 0.0427(18) 0.0300(17) 0.0447(18) 0.0006(13) 0.0048(15) -0.0017(13)
C3 0.0436(18) 0.0262(15) 0.0431(17) -0.0038(13) 0.0056(15) 0.0026(13)
C4 0.0339(15) 0.0309(16) 0.0327(14) -0.0034(12) 0.0036(13) 0.0008(12)
C12 0.052(2) 0.0412(18) 0.0288(14) 0.0061(16) 0.0030(14) 0.0019(13)
C14 0.052(2) 0.090(3) 0.0341(17) 0.003(2) 0.0026(17) 0.0139(19)
C15 0.073(3) 0.133(5) 0.042(2) 0.008(3) -0.005(2) 0.032(3)
C16 0.055(3) 0.136(5) 0.064(3) 0.020(3) -0.006(2) 0.041(3)
C17 0.042(2) 0.089(3) 0.062(2) 0.010(2) 0.0055(19) 0.019(2)
C18 0.0381(17) 0.050(2) 0.0390(17) -0.0042(14) 0.0011(14) 0.0078(14)
C19 0.0403(17) 0.047(2) 0.0338(15) -0.0048(15) 0.0015(14) 0.0053(14)
C22 0.0451(18) 0.056(2) 0.0327(15) -0.0115(16) 0.0018(14) -0.0022(15)
C24 0.064(2) 0.060(2) 0.0450(18) -0.018(2) 0.0102(17) -0.0120(18)
C25 0.080(3) 0.075(3) 0.060(2) -0.030(3) 0.020(2) -0.010(2)
C26 0.086(3) 0.083(3) 0.0415(19) -0.006(3) 0.024(2) -0.006(2)
C27 0.066(2) 0.057(2) 0.0328(16) -0.0015(19) 0.0040(17) -0.0058(15)
C28 0.046(2) 0.0456(19) 0.0334(15) -0.0008(15) -0.0023(14) -0.0026(13)
C29 0.0459(17) 0.0410(18) 0.0319(15) 0.0033(14) 0.0011(14) -0.0035(13)
C32 0.0389(15) 0.0403(17) 0.0453(18) -0.0037(13) 0.0001(15) -0.0018(15)
C34 0.049(2) 0.041(2) 0.075(3) -0.0045(17) 0.0129(19) -0.0123(18)
C35 0.075(3) 0.038(2) 0.106(4) -0.006(2) 0.023(3) -0.001(2)
C36 0.089(3) 0.046(2) 0.094(4) 0.009(2) 0.003(3) 0.013(2)
C37 0.062(3) 0.055(2) 0.060(2) 0.0176(19) -0.006(2) 0.0026(19)
C38 0.049(2) 0.0460(19) 0.0326(15) 0.0048(15) -0.0031(15) -0.0044(14)
C39 0.0423(17) 0.0401(18) 0.0318(14) 0.0012(14) 0.0049(13) -0.0070(13)

loop_
_atom_type_symbol
_atom_type_description
_atom_type_scat_dispersion_real
_atom_type_scat_dispersion_imag
_atom_type_scat_source
C C 0.0033 0.0000 'International Tables Vol C Tables 4.2.6.8 and 6.1.1.4'
H H 0.0000 0.0000 'International Tables Vol C Tables 4.2.6.8 and 6.1.1.4'
N N 0.0061 0.0000 'International Tables Vol C Tables 4.2.6.8 and 6.1.1.4'
O O 0.0106 0.0000 'International Tables Vol C Tables 4.2.6.8 and 6.1.1.4'
Co Co 0.3494 0.0000 'International Tables Vol C Tables 4.2.6.8 and 6.1.1.4'

loop_
_geom_angle_atom_site_label_1
_geom_angle_atom_site_label_2
_geom_angle_atom_site_label_3
_geom_angle_site_symmetry_1
_geom_angle_site_symmetry_3
_geom_angle
_geom_angle_publ_flag
O1 Co N13 . . 89.66(10) y
O1 Co N23 . . 114.27(11) y
N13 Co N23 . . 97.60(11) y
O1 Co N33 . . 87.16(10) y
N13 Co N33 . . 175.29(11) y
N23 Co N33 . . 86.88(11) y
O1 Co O3 . 3_455 145.87(9) y
N13 Co O3 . 3_455 87.21(10) y
N23 Co O3 . 3_455 99.82(10) y
N33 Co O3 . 3_455 93.49(9) y
O1 Co O4 . 3_455 87.88(10) y
N13 Co O4 . 3_455 89.86(10) y
N23 Co O4 . 3_455 156.52(9) y
N33 Co O4 . 3_455 86.56(10) y
O3 Co O4 3_455 3_455 58.16(9) y
C1 O1 Co . . 122.7(2) ?
C4 O3 Co . 3 91.26(19) ?
C4 O4 Co . 3 89.66(18) ?
C12 N11 C18 . . 107.0(3) ?
C12 N11 H11 . . 126.5 ?
C18 N11 H11 . . 126.5 ?
C12 N13 C19 . . 104.2(3) ?
C12 N13 Co . . 121.3(2) ?
C19 N13 Co . . 134.2(2) ?
C22 N21 C28 . . 107.0(3) ?
C22 N21 H21 . . 126.5 ?
C28 N21 H21 . . 126.5 ?
C22 N23 C29 . . 105.3(3) ?
C22 N23 Co . . 126.9(2) ?
C29 N23 Co . . 127.3(2) ?
C32 N31 C38 . . 107.4(3) ?
C32 N31 H31 . . 126.3 ?
C38 N31 H31 . . 126.3 ?
C32 N33 C39 . . 104.6(3) ?
C32 N33 Co . . 125.4(2) ?
C39 N33 Co . . 129.3(2) ?
O2 C1 O1 . . 126.1(3) ?
O2 C1 C2 . . 118.5(3) ?
O1 C1 C2 . . 115.1(3) ?
C3 C2 C1 . . 128.3(3) ?
C3 C2 H2 . . 115.9 ?
C1 C2 H2 . . 115.9 ?
C2 C3 C4 . . 124.3(3) ?
C2 C3 H3 . . 117.8 ?
C4 C3 H3 . . 117.8 ?
O4 C4 O3 . . 120.7(3) ?
O4 C4 C3 . . 120.9(3) ?
O3 C4 C3 . . 118.3(3) ?
N13 C12 N11 . . 114.3(3) ?
N13 C12 H12 . . 122.9 ?
N11 C12 H12 . . 122.9 ?
C15 C14 C19 . . 116.8(4) ?
C15 C14 H14 . . 121.6 ?
C19 C14 H14 . . 121.6 ?
C14 C15 C16 . . 122.4(4) ?
C14 C15 H15 . . 118.8 ?
C16 C15 H15 . . 118.8 ?
C17 C16 C15 . . 121.7(4) ?
C17 C16 H16 . . 119.1 ?
C15 C16 H16 . . 119.1 ?
C16 C17 C18 . . 116.7(4) ?
C16 C17 H17 . . 121.6 ?
C18 C17 H17 . . 121.6 ?
C17 C18 N11 . . 132.7(3) ?
C17 C18 C19 . . 122.3(3) ?
N11 C18 C19 . . 104.9(3) ?
N13 C19 C18 . . 109.6(3) ?
N13 C19 C14 . . 130.4(3) ?
C18 C19 C14 . . 120.0(3) ?
N23 C22 N21 . . 113.1(3) ?
N23 C22 H22 . . 123.5 ?
N21 C22 H22 . . 123.5 ?
C25 C24 C29 . . 117.5(4) ?
C25 C24 H24 . . 121.2 ?
C29 C24 H24 . . 121.2 ?
C24 C25 C26 . . 121.8(4) ?
C24 C25 H25 . . 119.1 ?
C26 C25 H25 . . 119.1 ?
C27 C26 C25 . . 121.6(4) ?
C27 C26 H26 . . 119.2 ?
C25 C26 H26 . . 119.2 ?
C26 C27 C28 . . 116.1(3) ?
C26 C27 H27 . . 121.9 ?
C28 C27 H27 . . 121.9 ?
N21 C28 C29 . . 105.8(3) ?
N21 C28 C27 . . 131.6(3) ?
C29 C28 C27 . . 122.6(3) ?
C24 C29 C28 . . 120.3(3) ?
C24 C29 N23 . . 130.9(3) ?
C28 C29 N23 . . 108.8(3) ?
N33 C32 N31 . . 113.6(3) ?
N33 C32 H32 . . 123.2 ?
N31 C32 H32 . . 123.2 ?
C35 C34 C39 . . 117.4(4) ?
C35 C34 H34 . . 121.3 ?
C39 C34 H34 . . 121.3 ?
C34 C35 C36 . . 121.8(4) ?
C34 C35 H35 . . 119.1 ?
C36 C35 H35 . . 119.1 ?
C37 C36 C35 . . 121.8(4) ?
C37 C36 H36 . . 119.1 ?
C35 C36 H36 . . 119.1 ?
C36 C37 C38 . . 116.8(4) ?
C36 C37 H37 . . 121.6 ?
C38 C37 H37 . . 121.6 ?
N31 C38 C39 . . 105.6(3) ?
N31 C38 C37 . . 132.5(4) ?
C39 C38 C37 . . 121.9(4) ?
C34 C39 N33 . . 130.9(3) ?
C34 C39 C38 . . 120.3(3) ?
N33 C39 C38 . . 108.7(3) ?

loop_
_geom_bond_atom_site_label_1
_geom_bond_atom_site_label_2
_geom_bond_site_symmetry_2
_geom_bond_distance
_geom_bond_publ_flag
Co O1 . 2.100(2) y
Co N13 . 2.104(3) y
Co N23 . 2.122(3) y
Co N33 . 2.145(3) y
Co O3 3_455 2.230(2) y
Co O4 3_455 2.277(2) y
O1 C1 . 1.274(4) y
O2 C1 . 1.226(4) y
O3 C4 . 1.270(4) y
O4 C4 . 1.250(4) y
N11 C12 . 1.325(5) ?
N11 C18 . 1.383(5) ?
N11 H11 . 0.86 ?
N13 C12 . 1.313(4) ?
N13 C19 . 1.390(4) ?
N21 C22 . 1.353(4) ?
N21 C28 . 1.374(4) ?
N21 H21 . 0.86 ?
N23 C22 . 1.303(4) ?
N23 C29 . 1.399(4) ?
N31 C32 . 1.331(4) ?
N31 C38 . 1.370(5) ?
N31 H31 . 0.86 ?
N33 C32 . 1.314(4) ?
N33 C39 . 1.395(4) ?
C1 C2 . 1.506(4) y
C2 C3 . 1.326(5) y
C2 H2 . 0.93 ?
C3 C4 . 1.486(4) y
C3 H3 . 0.93 ?
C12 H12 . 0.93 ?
C14 C15 . 1.373(6) ?
C14 C19 . 1.402(5) ?
C14 H14 . 0.93 ?
C15 C16 . 1.383(7) ?
C15 H15 . 0.93 ?
C16 C17 . 1.366(6) ?
C16 H16 . 0.93 ?
C17 C18 . 1.388(5) ?
C17 H17 . 0.93 ?
C18 C19 . 1.394(5) ?
C22 H22 . 0.93 ?
C24 C25 . 1.374(5) ?
C24 C29 . 1.382(5) ?
C24 H24 . 0.93 ?
C25 C26 . 1.394(6) ?
C25 H25 . 0.93 ?
C26 C27 . 1.371(6) ?
C26 H26 . 0.93 ?
C27 C28 . 1.394(5) ?
C27 H27 . 0.93 ?
C28 C29 . 1.390(5) ?
C32 H32 . 0.93 ?
C34 C35 . 1.374(6) ?
C34 C39 . 1.387(5) ?
C34 H34 . 0.93 ?
C35 C36 . 1.393(7) ?
C35 H35 . 0.93 ?
C36 C37 . 1.361(7) ?
C36 H36 . 0.93 ?
C37 C38 . 1.394(5) ?
C37 H37 . 0.93 ?
C38 C39 . 1.396(5) ?

loop_
_geom_hbond_atom_site_label_D
_geom_hbond_atom_site_label_H
_geom_hbond_atom_site_label_A
_geom_hbond_site_symmetry_A
_geom_hbond_distance_DH
_geom_hbond_distance_HA
_geom_hbond_distance_DA
_geom_hbond_angle_DHA
_geom_hbond_publ_flag
N11 H11 O1 3_555 0.86 2.07 2.892(4) 158 y
N21 H21 O3 2_665 0.86 1.99 2.813(5) 161 y
N31 H31 O2 1_455 0.86 2.00 2.789(5) 151 y
C22 H22 O2 . 0.93 2.34 3.124(5) 141 y
C24 H24 O3 3_455 0.93 2.44 3.210(5) 141 y
